data_1509382
loop_
_publ_author_name
'Maletka, K.'
'Szytula, A.'
'Bazela, W.'
'Leciejewicz, J.'

_publ_section_title
;
 Magnetic structure of Tb Ag Sn and Ho Ag Sn
;
_journal_name_full 'Journal of Magnetism and Magnetic Materials'
_journal_page_first L1
_journal_page_last L4
_journal_paper_doi 10.1016/0304-8853(92)90281-R
_journal_volume 117
_journal_year 1992
_chemical_formula_sum 'Ag Ho Sn'
_space_group_IT_number 194
_symmetry_space_group_name_Hall '-P 6c 2c'
_symmetry_space_group_name_H-M 'P 63/m m c'
_cell_angle_alpha 90
_cell_angle_beta 90
_cell_angle_gamma 120
_cell_formula_units_Z 2
_cell_length_a 4.672
_cell_length_b 4.672
_cell_length_c 7.318
_cell_volume 138.334
_citation_journal_id_ASTM JMMMDC
_cod_data_source_file silver1-2_310.cif
_cod_data_source_block Ag1Ho1Sn1
_cod_original_cell_volume 138.3339
_cod_original_formula_sum 'Ag1 Ho1 Sn1'
_cod_database_code 1509382

loop_
_symmetry_equiv_pos_as_xyz
x,y,z
x-y,x,z+1/2
-y,x-y,z
-x,-y,z+1/2
-x+y,-x,z
y,-x+y,z+1/2
-y,-x,-z+1/2
x-y,-y,-z
x,x-y,-z+1/2
y,x,-z
-x+y,y,-z+1/2
-x,-x+y,-z
-x,-y,-z
-x+y,-x,-z-1/2
y,-x+y,-z
x,y,-z-1/2
x-y,x,-z
-y,x-y,-z-1/2
y,x,z-1/2
-x+y,y,z
-x,-x+y,z-1/2
-y,-x,z
x-y,-y,z-1/2
x,x-y,z

loop_
_atom_site_label
_atom_site_type_symbol
_atom_site_fract_x
_atom_site_fract_y
_atom_site_fract_z
_atom_site_occupancy
_atom_site_U_iso_or_equiv
Ag1 Ag 0.3333 0.6667 0 0.5 0.0
Ho1 Ho 0 0 0.25 1 0.0
Sn1 Sn 0.3333 0.6667 0 0.5 0.0
